data_4031691
loop_
_publ_author_name
'Anema, S.G.'
'Nicholson, B.K.'
'Audett, J.A.'
'MacKay, K.M.'

_publ_section_title
;
 Transition-metal carbonyl derivatives of the germanes. Part 17.
 Tetracarbonylgermyl(trimethylgermyl)iron, its conversion into ((Fe (C O)4
 (Ge H2))2), and hence to (Co4 Fe2 Ge2 (C O)21) via (Co4 Fe2 Ge2 (C O)22)
;
_journal_name_full
;
Journal of the Chemical Society. Dalton Transactions, Inorganic Chemistry 
(1972-)
;
_journal_page_first 2629
_journal_page_last 2634
_journal_volume 1988
_journal_year 1988
_chemical_formula_sum 'C21 Co4 Fe2 Ge2 O21'
_chemical_name_systematic '((C O)7 Co2 Ge) (C O)7 Fe2 (Ge Co2 (C O)7)'
_space_group_IT_number 15
_symmetry_space_group_name_Hall '-C 2yc'
_symmetry_space_group_name_H-M 'C 1 2/c 1'
_cell_angle_alpha 90
_cell_angle_beta 107.41
_cell_angle_gamma 90
_cell_formula_units_Z 8
_cell_length_a 38.59698
_cell_length_b 9.257
_cell_length_c 19.12099
_cell_volume 6518.805
_citation_journal_id_ASTM JCDTBI
_cod_data_source_file Anema_JCDTBI_1988_1408.cif
_cod_data_source_block C21Co4Fe2Ge2O21
_cod_database_code 4031691

loop_
_symmetry_equiv_pos_as_xyz
x,y,z
-x,y,-z+1/2
-x,-y,-z
x,-y,z-1/2
x+1/2,y+1/2,z
-x+1/2,y+1/2,-z+1/2
-x+1/2,-y+1/2,-z
x+1/2,-y+1/2,z-1/2

loop_
_atom_site_label
_atom_site_type_symbol
_atom_site_fract_x
_atom_site_fract_y
_atom_site_fract_z
_atom_site_occupancy
_atom_site_U_iso_or_equiv
Co4 Co 0.1938 0.2124 -0.244 1 0.0
C12 C+2 0.1722 0.201 -0.0038 1 0.0
O15 O-2 0.1978 -0.1905 -0.2972 1 0.0
C3 C+2 0.0179 0.3423 -0.0851 1 0.0
C4 C+2 0.0516 -0.0297 0.026 1 0.0
Ge2 Ge 0.1553 0.2163 -0.1661 1 0.0
C17 C+2 0.1912 -0.0722 -0.1223 1 0.0
O8 O-2 0.0465 0.5797 -0.1812 1 0.0
O20 O-2 0.1959 0.5231 -0.233 1 0.0
C14 C+2 0.1393 0.5118 -0.1231 1 0.0
O2 O-2 0.0817 0.6191 0.0168 1 0.0
Fe2 Fe 0.1586 0.3521 -0.0574 1 0.0
O11 O-2 0.16 0.528 0.0686 1 0.0
C2 C+2 0.0728 0.4968 0.0145 1 0.0
O18 O-2 0.229 0.174 -0.3583 1 0.0
C15 C+2 0.1845 -0.1232 -0.2598 1 0.0
O5 O-2 0.0191 -0.0052 -0.1678 1 0.0
O19 O-2 0.2576 0.1309 -0.1227 1 0.0
Ge1 Ge 0.0968 0.2691 -0.073 1 0.0
C1 C+2 0.0306 0.3133 0.0596 1 0.0
O14 O-2 0.1452 0.6386 -0.1253 1 0.0
Co1 Co 0.056 0.322 -0.0044 1 0.0
C18 C+2 0.2151 0.1922 -0.3122 1 0.0
O6 O-2 0.1327 -0.1297 -0.0219 1 0.0
C21 C+2 0.1503 0.1437 -0.3061 1 0.0
O4 O-2 0.0382 -0.0966 0.0619 1 0.0
O7 O-2 0.1141 0.194 0.1134 1 0.0
C20 C+2 0.1953 0.4015 -0.2373 1 0.0
O1 O-2 0.014 0.2909 0.1006 1 0.0
C8 C+2 0.07 0.4968 -0.1785 1 0.0
O12 O-2 0.1846 0.1014 0.0358 1 0.0
C9 C+2 0.0768 0.2341 -0.2269 1 0.0
C5 C+2 0.0418 0.0266 -0.1127 1 0.0
O3 O-2 -0.0051 0.3528 -0.1399 1 0.0
C10 C+2 0.1113 0.4452 -0.2566 1 0.0
O9 O-2 0.0578 0.1433 -0.263 1 0.0
O17 O-2 0.2081 -0.1228 -0.0638 1 0.0
Fe1 Fe 0.1034 0.3731 -0.1813 1 0.0
Co2 Co 0.0738 0.0674 -0.0268 1 0.0
C6 C+2 0.1084 -0.0448 -0.028 1 0.0
O10 O-2 0.1115 0.502 -0.3147 1 0.0
C13 C+2 0.2015 0.409 -0.0586 1 0.0
C11 C+2 0.1581 0.4618 0.0165 1 0.0
O13 O-2 0.2315 0.436 -0.0526 1 0.0
C7 C+2 0.0919 0.1965 0.0549 1 0.0
C19 C+2 0.2317 0.1548 -0.1669 1 0.0
Co3 Co 0.1667 -0.0081 -0.2071 1 0.0
O16 O-2 0.0949 -0.1336 -0.2338 1 0.0
O21 O-2 0.1265 0.1559 -0.3575 1 0.0
C16 C+2 0.1228 -0.0797 -0.2238 1 0.0
